data_7228231
loop_
_publ_author_name
'Fukushima, Misaki'
'Kikkawa, Shoko'
'hikawa, hidemasa'
'Azumaya, Isao'

_publ_section_title
;
 Synthesis and Solvent Vapor Induced Transformations of Crystals of 1D
 Coordination Polymer Assembled with Continuous Void Space
;
_journal_name_full CrystEngComm
_journal_paper_doi 10.1039/C7CE00640C
_journal_year 2017
_chemical_formula_moiety 'C8 H4 Ag F3 N O2'
_chemical_formula_sum 'C8 H4 Ag F3 N O2'
_chemical_formula_weight 310.99
_space_group_crystal_system monoclinic
_space_group_IT_number 15
_space_group_name_Hall '-C 2yc'
_space_group_name_H-M_alt 'C 1 2/c 1'
_symmetry_space_group_name_Hall '-C 2yc'
_symmetry_space_group_name_H-M 'C 1 2/c 1'
_atom_sites_solution_hydrogens geom
_atom_sites_solution_primary direct
_atom_sites_solution_secondary difmap
_audit_update_record
;
2017-01-10 deposited with the CCDC.
2017-05-08 downloaded from the CCDC.
;
_cell_angle_alpha 90.0000
_cell_angle_beta 131.062(7)
_cell_angle_gamma 90.0000
_cell_formula_units_Z 8
_cell_length_a 24.235(8)
_cell_length_b 5.8077(10)
_cell_length_c 16.177(5)
_cell_measurement_reflns_used 3038
_cell_measurement_temperature 93
_cell_measurement_theta_max 27.50
_cell_measurement_theta_min 3.70
_cell_volume 1716.8(9)
_computing_cell_refinement 'CrystalClear-SM Expert 2.1 b29'
_computing_data_collection 'CrystalClear-SM Expert 2.1 b29 (Rigaku, 2013)'
_computing_data_reduction 'CrystalClear-SM Expert 2.1 b29'
_computing_molecular_graphics 'CrystalStructure 4.1'
_computing_publication_material 'CrystalStructure 4.1 (Rigaku, 2014)'
_computing_structure_refinement 'SHELXL2013 (Sheldrick, 2008)'
_computing_structure_solution 'SHELXS2013 (Sheldrick, 2008)'
_diffrn_ambient_temperature 93
_diffrn_detector_area_resol_mean 5.814
_diffrn_measured_fraction_theta_full 0.995
_diffrn_measured_fraction_theta_max 0.994
_diffrn_measurement_device_type 'Rigaku XtaLAB P200'
_diffrn_measurement_method \w
_diffrn_radiation_type 'Mo K\a'
_diffrn_radiation_wavelength 0.71075
_diffrn_reflns_av_R_equivalents 0.0284
_diffrn_reflns_Laue_measured_fraction_full 0.995
_diffrn_reflns_Laue_measured_fraction_max 0.994
_diffrn_reflns_limit_h_max 31
_diffrn_reflns_limit_h_min -28
_diffrn_reflns_limit_k_max 7
_diffrn_reflns_limit_k_min -7
_diffrn_reflns_limit_l_max 19
_diffrn_reflns_limit_l_min -20
_diffrn_reflns_number 13350
_diffrn_reflns_point_group_measured_fraction_full 0.995
_diffrn_reflns_point_group_measured_fraction_max 0.994
_diffrn_reflns_theta_full 25.242
_diffrn_reflns_theta_max 27.453
_diffrn_reflns_theta_min 3.341
_diffrn_standards_number 0
_exptl_absorpt_coefficient_mu 2.367
_exptl_absorpt_correction_T_max 0.847
_exptl_absorpt_correction_T_min 0.704
_exptl_absorpt_correction_type multi-scan
_exptl_absorpt_process_details 'REQAB (Rigaku, 1998)'
_exptl_crystal_colour colorless
_exptl_crystal_density_diffrn 2.406
_exptl_crystal_density_method 'not measured'
_exptl_crystal_description prism
_exptl_crystal_F_000 1192.00
_exptl_crystal_size_max 0.220
_exptl_crystal_size_mid 0.160
_exptl_crystal_size_min 0.070
_refine_diff_density_max 0.81
_refine_diff_density_min -0.48
_refine_ls_extinction_method none
_refine_ls_goodness_of_fit_ref 1.080
_refine_ls_hydrogen_treatment constr
_refine_ls_number_parameters 136
_refine_ls_number_reflns 1962
_refine_ls_number_restraints 0
_refine_ls_R_factor_all 0.0169
_refine_ls_R_factor_gt 0.0154
_refine_ls_shift/su_max 0.001
_refine_ls_structure_factor_coef Fsqd
_refine_ls_weighting_details 'w = 1/[\s^2^(Fo^2^)+(0.0243P)^2^+1.7739P] where P=(Fo^2^+2Fc^2^)/3'
_refine_ls_weighting_scheme calc
_refine_ls_wR_factor_gt 0.0421
_refine_ls_wR_factor_ref 0.0424
_reflns_number_gt 1826
_reflns_number_total 1962
_reflns_threshold_expression F^2^>2.0\s(F^2^)
_cod_data_source_file c7ce00640c2.cif
_cod_data_source_block mfu141-3c
_cod_database_code 7228231
_shelxl_res_file
;

    shelxl.res created by SHELXL-2014/7

TITL mfu141-3c
CELL  0.71075 24.23500 5.80770 16.17700 90.00000 131.06200 90.00000
ZERR  8 0.00800 0.00100 0.00500 0.00000 0.00700 0.00000
LATT 7
SYMM    -X,    +Y, .50-Z
SFAC C H AG F N O
UNIT 64 32 8 24 8 16
L.S. 20
FMAP 2
PLAN -25
WPDB -2
HTAB
BOND $H
CONF
LIST 4
TEMP -173.0
ACTA
SIZE 0.220 0.160 0.070
WGHT    0.024300    1.773900
FVAR       0.39369
AG1   3    0.321700    0.292240    0.310829    11.00000    0.01038    0.01341 =
         0.01965    0.00214    0.01004    0.00210
F1    4    0.337702    1.129357    0.140818    11.00000    0.06001    0.01302 =
         0.06646    0.00651    0.05712    0.00478
F2    4    0.327733    0.810965    0.063222    11.00000    0.02665    0.02935 =
         0.02263   -0.00400    0.02022   -0.00354
F3    4    0.418699    0.866050    0.235240    11.00000    0.01612    0.03933 =
         0.02882   -0.00549    0.01498   -0.00672
O1    6    0.308925    0.581662    0.194392    11.00000    0.02195    0.01243 =
         0.02388    0.00416    0.01563    0.00217
O2    6    0.266221    0.929843    0.190742    11.00000    0.01123    0.01445 =
         0.01791   -0.00251    0.01019   -0.00179
N1    5    0.431396    0.110476    0.425437    11.00000    0.01005    0.01268 =
         0.01131   -0.00117    0.00674   -0.00005
C1    1    0.439781   -0.077713    0.481633    11.00000    0.00992    0.01273 =
         0.01119   -0.00247    0.00679   -0.00120
C2    1    0.378927   -0.167515    0.466586    11.00000    0.00996    0.01690 =
         0.01390   -0.00064    0.00752   -0.00016
AFIX  43
H2    2    0.332445   -0.095140    0.416746    11.00000   -1.20000
AFIX   0
C3    1    0.387420   -0.356863    0.523604    11.00000    0.01131    0.01860 =
         0.01509   -0.00391    0.00899   -0.00451
AFIX  43
H3    2    0.346569   -0.416710    0.512688    11.00000   -1.20000
AFIX   0
C4    1    0.457003   -0.466491    0.599596    11.00000    0.01456    0.01491 =
         0.01501    0.00062    0.00920   -0.00169
AFIX  43
H4    2    0.461888   -0.597830    0.638969    11.00000   -1.20000
AFIX   0
C5    1    0.516406   -0.385955    0.616534    11.00000    0.01228    0.01409 =
         0.01535    0.00138    0.00828    0.00080
AFIX  43
H5    2    0.562355   -0.460794    0.667487    11.00000   -1.20000
AFIX   0
C6    1    0.509735   -0.188963    0.557761    11.00000    0.01013    0.01257 =
         0.01115   -0.00276    0.00688   -0.00101
C7    1    0.302379    0.792825    0.182986    11.00000    0.01010    0.01392 =
         0.01054    0.00071    0.00567   -0.00041
C8    1    0.346218    0.903381    0.154230    11.00000    0.02118    0.01180 =
         0.02374   -0.00172    0.01801   -0.00026
HKLF 4
 
REM  mfu141-3c
REM R1 =  0.0154 for    1826 Fo > 4sig(Fo)  and  0.0169 for all    1962 data
REM    136 parameters refined using      0 restraints
 
END  
     
WGHT      0.0243      1.7739 

REM Instructions for potential hydrogen bonds
EQIV $1 -x+1, -y, -z+1
HTAB C5 O1_$1

REM Highest difference peak  0.807,  deepest hole -0.478,  1-sigma level  0.080
Q1    1   0.2938  1.1018  0.0729  11.00000  0.05    0.81
Q2    1   0.3982  0.9892  0.2073  11.00000  0.05    0.51
Q3    1   0.4890  0.2828  0.4128  11.00000  0.05    0.48
Q4    1   0.3247  0.8523  0.1676  11.00000  0.05    0.41
Q5    1   0.5219  0.1377  0.4740  11.00000  0.05    0.41
Q6    1   0.4065 -0.1333  0.4628  11.00000  0.05    0.38
Q7    1   0.4227 -0.4205  0.5478  11.00000  0.05    0.38
Q8    1   0.4891 -0.3935  0.6160  11.00000  0.05    0.36
Q9    1   0.4809 -0.4560  0.5813  11.00000  0.05    0.32
Q10   1   0.4395  0.0170  0.4575  11.00000  0.05    0.29
Q11   1   0.2266  0.5361  0.3035  11.00000  0.05    0.26
Q12   1   0.3792 -0.2863  0.4833  11.00000  0.05    0.25
Q13   1   0.2727  0.9575  0.1590  11.00000  0.05    0.25
Q14   1   0.4944 -0.6213  0.5685  11.00000  0.05    0.23
Q15   1   0.2858  0.5308  0.1969  11.00000  0.05    0.22
Q16   1   0.4709  0.2245  0.5428  11.00000  0.05    0.22
Q17   1   0.2500  1.2500  0.0000  10.50000  0.05    0.22
Q18   1   0.2876  1.2976  0.0697  11.00000  0.05    0.21
Q19   1   0.2601  1.0555  0.0029  11.00000  0.05    0.21
Q20   1   0.4894  0.3043  0.5208  11.00000  0.05    0.20
Q21   1   0.2788  1.1072 -0.0084  11.00000  0.05    0.20
Q22   1   0.5082 -0.4088  0.4995  11.00000  0.05    0.19
Q23   1   0.3591 -0.0739  0.4583  11.00000  0.05    0.19
Q24   1   0.2511  0.4338  0.1716  11.00000  0.05    0.19
Q25   1   0.2917  0.3459  0.3678  11.00000  0.05    0.18
;

loop_
_symmetry_equiv_pos_site_id
_space_group_symop_operation_xyz
1 +X,+Y,+Z
2 -X,+Y,1/2-Z
3 -X,-Y,-Z
4 +X,-Y,1/2+Z
5 1/2+X,1/2+Y,+Z
6 1/2-X,1/2+Y,1/2-Z
7 1/2-X,1/2-Y,-Z
8 1/2+X,1/2-Y,1/2+Z

loop_
_atom_site_label
_atom_site_type_symbol
_atom_site_fract_x
_atom_site_fract_y
_atom_site_fract_z
_atom_site_U_iso_or_equiv
_atom_site_adp_type
_atom_site_occupancy
_atom_site_site_symmetry_multiplicity
_atom_site_calc_flag
_atom_site_refinement_flags
Ag1 Ag 0.32170(2) 0.29224(2) 0.31083(2) 0.01434(6) Uani 1 8 d .
F1 F 0.33770(8) 1.1294(2) 0.14082(12) 0.0345(3) Uani 1 8 d .
F2 F 0.32773(7) 0.8110(2) 0.06322(9) 0.0231(2) Uani 1 8 d .
F3 F 0.41870(6) 0.8660(2) 0.23524(10) 0.0279(3) Uani 1 8 d .
O1 O 0.30893(7) 0.5817(2) 0.19439(11) 0.0190(3) Uani 1 8 d .
O2 O 0.26622(6) 0.9298(2) 0.19074(10) 0.0141(2) Uani 1 8 d .
N1 N 0.43140(7) 0.1105(3) 0.42544(11) 0.0116(3) Uani 1 8 d .
C1 C 0.43978(9) -0.0777(3) 0.48163(13) 0.0114(3) Uani 1 8 d .
C2 C 0.37893(9) -0.1675(3) 0.46659(14) 0.0138(3) Uani 1 8 d .
C3 C 0.38742(9) -0.3569(3) 0.52360(14) 0.0148(3) Uani 1 8 d .
C4 C 0.45700(9) -0.4665(3) 0.59960(14) 0.0152(3) Uani 1 8 d .
C5 C 0.51641(9) -0.3860(3) 0.61653(14) 0.0145(3) Uani 1 8 d .
C6 C 0.50973(9) -0.1890(3) 0.55776(13) 0.0114(3) Uani 1 8 d .
C7 C 0.30238(9) 0.7928(3) 0.18299(14) 0.0124(3) Uani 1 8 d .
C8 C 0.34622(10) 0.9034(3) 0.15423(15) 0.0164(3) Uani 1 8 d .
H2 H 0.33245 -0.09514 0.41675 0.0166 Uiso 1 8 calc R
H3 H 0.34657 -0.41671 0.51269 0.0177 Uiso 1 8 calc R
H4 H 0.46189 -0.59783 0.63897 0.0183 Uiso 1 8 calc R
H5 H 0.56235 -0.46079 0.66749 0.0174 Uiso 1 8 calc R

loop_
_atom_site_aniso_label
_atom_site_aniso_U_11
_atom_site_aniso_U_22
_atom_site_aniso_U_33
_atom_site_aniso_U_12
_atom_site_aniso_U_13
_atom_site_aniso_U_23
Ag1 0.01038(8) 0.01341(9) 0.01965(8) 0.00210(4) 0.01004(7) 0.00214(5)
F1 0.0600(9) 0.0130(5) 0.0665(9) 0.0048(6) 0.0571(8) 0.0065(6)
F2 0.0267(6) 0.0294(6) 0.0226(6) -0.0035(5) 0.0202(5) -0.0040(5)
F3 0.0161(5) 0.0393(7) 0.0288(6) -0.0067(5) 0.0150(5) -0.0055(5)
O1 0.0220(7) 0.0124(6) 0.0239(7) 0.0022(5) 0.0156(6) 0.0042(5)
O2 0.0112(6) 0.0144(6) 0.0179(6) -0.0018(5) 0.0102(5) -0.0025(5)
N1 0.0101(6) 0.0127(7) 0.0113(6) -0.0001(5) 0.0067(6) -0.0012(5)
C1 0.0099(7) 0.0127(8) 0.0112(7) -0.0012(6) 0.0068(7) -0.0025(6)
C2 0.0100(8) 0.0169(8) 0.0139(8) -0.0002(6) 0.0075(7) -0.0006(6)
C3 0.0113(8) 0.0186(8) 0.0151(8) -0.0045(7) 0.0090(7) -0.0039(7)
C4 0.0146(8) 0.0149(8) 0.0150(8) -0.0017(6) 0.0092(7) 0.0006(6)
C5 0.0123(8) 0.0141(8) 0.0154(8) 0.0008(7) 0.0083(7) 0.0014(7)
C6 0.0101(8) 0.0126(8) 0.0112(7) -0.0010(6) 0.0069(7) -0.0028(6)
C7 0.0101(8) 0.0139(8) 0.0105(7) -0.0004(6) 0.0057(7) 0.0007(6)
C8 0.0212(9) 0.0118(8) 0.0237(9) -0.0003(7) 0.0180(8) -0.0017(7)

loop_
_atom_type_symbol
_atom_type_description
_atom_type_scat_dispersion_real
_atom_type_scat_dispersion_imag
_atom_type_scat_source
C C 0.0033 0.0016
;
International Tables for Crystallography
(Vol. C, Tables 4.2.6.8 and 6.1.1.4)
;
H H 0.0000 0.0000
;
International Tables for Crystallography
(Vol. C, Table 6.1.1.4)
;
Ag Ag -0.8971 1.1015
;
International Tables for Crystallography
(Vol. C, Tables 4.2.6.8 and 6.1.1.4)
;
F F 0.0171 0.0103
;
International Tables for Crystallography
(Vol. C, Tables 4.2.6.8 and 6.1.1.4)
;
N N 0.0061 0.0033
;
International Tables for Crystallography
(Vol. C, Tables 4.2.6.8 and 6.1.1.4)
;
O O 0.0106 0.0060
;
International Tables for Crystallography
(Vol. C, Tables 4.2.6.8 and 6.1.1.4)
;

loop_
_geom_angle_atom_site_label_1
_geom_angle_atom_site_label_2
_geom_angle_atom_site_label_3
_geom_angle
_geom_angle_publ_flag
_geom_angle_site_symmetry_1
_geom_angle_site_symmetry_3
O1 Ag1 O2 96.29(6) yes . 6_545
O1 Ag1 N1 116.57(7) yes . .
O2 Ag1 N1 139.81(7) yes 6_545 .
Ag1 O1 C7 138.95(18) yes . .
Ag1 O2 C7 119.46(12) yes 6_555 .
Ag1 N1 C1 120.31(14) yes . .
Ag1 N1 C6 121.73(11) yes . 3_656
C1 N1 C6 117.93(14) yes . 3_656
N1 C1 C2 120.01(15) yes . .
N1 C1 C6 120.8(2) yes . .
C2 C1 C6 119.16(17) yes . .
C1 C2 C3 120.04(15) yes . .
C2 C3 C4 120.7(2) yes . .
C3 C4 C5 121.04(19) yes . .
C4 C5 C6 119.99(15) yes . .
N1 C6 C1 121.24(17) yes 3_656 .
N1 C6 C5 119.74(15) yes 3_656 .
C1 C6 C5 119.0(2) yes . .
O1 C7 O2 130.3(3) yes . .
O1 C7 C8 114.2(2) yes . .
O2 C7 C8 115.47(16) yes . .
F1 C8 F2 108.29(19) yes . .
F1 C8 F3 106.34(14) yes . .
F1 C8 C7 113.3(2) yes . .
F2 C8 F3 106.6(2) yes . .
F2 C8 C7 111.33(15) yes . .
F3 C8 C7 110.66(17) yes . .
C1 C2 H2 119.979 no . .
C3 C2 H2 119.981 no . .
C2 C3 H3 119.632 no . .
C4 C3 H3 119.618 no . .
C3 C4 H4 119.489 no . .
C5 C4 H4 119.467 no . .
C4 C5 H5 119.990 no . .
C6 C5 H5 120.021 no . .

loop_
_geom_bond_atom_site_label_1
_geom_bond_atom_site_label_2
_geom_bond_distance
_geom_bond_publ_flag
_geom_bond_site_symmetry_2
Ag1 O1 2.3882(17) yes .
Ag1 O2 2.2601(19) yes 6_545
Ag1 N1 2.2681(14) yes .
F1 C8 1.324(2) yes .
F2 C8 1.338(3) yes .
F3 C8 1.351(2) yes .
O1 C7 1.235(2) yes .
O2 C7 1.250(3) yes .
N1 C1 1.349(3) yes .
N1 C6 1.345(3) yes 3_656
C1 C2 1.426(3) yes .
C1 C6 1.437(2) yes .
C2 C3 1.361(3) yes .
C3 C4 1.427(2) yes .
C4 C5 1.360(3) yes .
C5 C6 1.427(3) yes .
C7 C8 1.551(4) yes .
C2 H2 0.950 no .
C3 H3 0.950 no .
C4 H4 0.950 no .
C5 H5 0.950 no .

loop_
_geom_contact_atom_site_label_1
_geom_contact_atom_site_label_2
_geom_contact_distance
_geom_contact_publ_flag
_geom_contact_site_symmetry_2
Ag1 O1 3.343(2) no 6_545
Ag1 C2 3.2880(19) no .
Ag1 C5 3.319(3) no 3_656
F1 O1 3.486(2) no .
F1 O2 2.614(3) no .
F2 O1 2.785(3) no .
F2 O2 3.316(3) no .
F3 O1 2.816(2) no .
F3 O2 3.289(3) no .
F3 C4 3.320(2) no 3_656
F3 C5 3.323(2) no 3_656
O1 C5 3.399(2) no 3_656
N1 N1 2.8256(19) no 3_656
C1 C1 2.722(3) no 3_656
C1 C4 2.805(3) no .
C2 C5 2.824(2) no .
C3 C6 2.809(3) no .
C6 C6 2.716(3) no 3_656
Ag1 F1 3.164(2) no 1_545
Ag1 O2 2.5652(13) no 1_545
Ag1 C3 3.367(2) no 1_565
Ag1 C7 3.411(2) no 1_545
F1 Ag1 3.164(2) no 1_565
F1 O1 2.989(2) no 1_565
F1 N1 3.554(3) no 1_565
F1 C2 3.563(4) no 4_564
F1 C3 3.130(4) no 4_564
F1 C5 3.449(2) no 3_666
F2 F2 2.959(2) no 7_565
F2 O1 3.2546(18) no 7_565
F2 O2 3.425(2) no 7_565
F2 C2 3.289(3) no 4_564
F2 C3 3.268(3) no 4_554
F2 C4 3.427(3) no 4_554
F2 C7 3.110(2) no 7_565
F2 C8 3.495(2) no 7_565
F3 N1 3.214(3) no 1_565
F3 C5 3.519(2) no 3_666
F3 C6 3.179(2) no 3_666
O1 F1 2.989(2) no 1_545
O1 F2 3.2546(18) no 7_565
O2 Ag1 2.5652(13) no 1_565
O2 F2 3.425(2) no 7_565
O2 N1 3.4020(16) no 1_565
O2 C2 3.418(2) no 1_565
O2 C2 3.544(2) no 6_565
O2 C3 3.2342(19) no 6_565
N1 F1 3.554(3) no 1_545
N1 F3 3.214(3) no 1_545
N1 O2 3.4020(16) no 1_545
N1 C4 3.473(3) no 1_565
N1 C7 3.529(2) no 1_545
C2 F1 3.563(4) no 4_565
C2 F2 3.289(3) no 4_565
C2 O2 3.418(2) no 1_545
C2 O2 3.544(2) no 6_535
C3 Ag1 3.367(2) no 1_545
C3 F1 3.130(4) no 4_565
C3 F2 3.268(3) no 4_555
C3 O2 3.2342(19) no 6_535
C4 F2 3.427(3) no 4_555
C4 N1 3.473(3) no 1_545
C5 F1 3.449(2) no 3_666
C5 F3 3.519(2) no 3_666
C5 C5 3.558(4) no 3_646
C5 C6 3.478(3) no 3_646
C6 F3 3.179(2) no 3_666
C6 C5 3.478(3) no 3_646
C7 Ag1 3.411(2) no 1_565
C7 F2 3.110(2) no 7_565
C7 N1 3.529(2) no 1_565
C8 F2 3.495(2) no 7_565
Ag1 H2 2.7348 no .
Ag1 H2 3.1415 no 6_555
Ag1 H5 2.7718 no 3_656
F3 H4 2.6843 no 3_656
F3 H5 2.6976 no 3_656
O1 H2 2.8167 no 6_555
O1 H5 2.4616 no 3_656
O2 H2 3.5461 no 6_555
N1 H2 2.5988 no .
N1 H5 2.5925 no 3_656
C1 H3 3.2745 no .
C1 H5 3.3287 no .
C2 H4 3.2709 no .
C3 H5 3.2850 no .
C4 H2 3.2836 no .
C5 H3 3.2729 no .
C6 H2 3.3292 no .
C6 H4 3.2726 no .
C7 H2 3.3810 no 6_555
C7 H5 3.1462 no 3_656
C8 H5 3.3822 no 3_656
H2 H3 2.3056 no .
H3 H4 2.3643 no .
H4 H5 2.3018 no .
Ag1 H3 3.3613 no 1_565
F1 H2 3.5481 no 4_564
F1 H3 2.7772 no 4_564
F1 H3 3.4077 no 6_565
F1 H5 3.0529 no 3_666
F2 H2 2.9508 no 4_564
F2 H3 2.5710 no 4_554
F2 H4 2.8933 no 4_554
F3 H4 2.8441 no 4_554
O2 H2 2.8732 no 1_565
O2 H2 3.3000 no 6_565
O2 H3 2.6978 no 6_565
N1 H4 3.4633 no 1_565
C1 H4 3.5695 no 1_565
C1 H5 3.5836 no 3_646
C4 H4 3.3779 no 2_656
C6 H5 3.4792 no 3_646
C7 H2 3.4109 no 1_565
C7 H3 3.2992 no 6_565
C8 H4 3.4608 no 4_554
H2 F1 3.5481 no 4_565
H2 F2 2.9508 no 4_565
H2 O2 2.8732 no 1_545
H2 O2 3.3000 no 6_535
H2 C7 3.4109 no 1_545
H3 Ag1 3.3613 no 1_545
H3 F1 2.7772 no 4_565
H3 F1 3.4077 no 6_535
H3 F2 2.5710 no 4_555
H3 O2 2.6978 no 6_535
H3 C7 3.2992 no 6_535
H4 F2 2.8933 no 4_555
H4 F3 2.8441 no 4_555
H4 N1 3.4633 no 1_545
H4 C1 3.5695 no 1_545
H4 C4 3.3779 no 2_656
H4 C8 3.4608 no 4_555
H4 H4 2.7566 no 2_656
H5 F1 3.0529 no 3_666
H5 C1 3.5836 no 3_646
H5 C6 3.4792 no 3_646

loop_
_geom_torsion_atom_site_label_1
_geom_torsion_atom_site_label_2
_geom_torsion_atom_site_label_3
_geom_torsion_atom_site_label_4
_geom_torsion
_geom_torsion_publ_flag
_geom_torsion_site_symmetry_1
_geom_torsion_site_symmetry_3
_geom_torsion_site_symmetry_4
O1 Ag1 O2 C7 148.44(8) no . 6_545 6_545
O2 Ag1 O1 C7 44.80(14) no 6_545 . .
O1 Ag1 N1 C1 -169.91(10) no . . .
O1 Ag1 N1 C6 12.08(14) no . . 3_656
N1 Ag1 O1 C7 -111.33(14) no . . .
O2 Ag1 N1 C1 48.65(14) no 6_545 . .
O2 Ag1 N1 C6 -129.36(12) no 6_545 . 3_656
N1 Ag1 O2 C7 -65.68(11) no . 6_545 6_545
Ag1 O1 C7 O2 -40.1(2) no . . .
Ag1 O1 C7 C8 140.08(16) no . . .
Ag1 O2 C7 O1 -15.3(2) no 6_555 . .
Ag1 O2 C7 C8 164.57(7) no 6_555 . .
Ag1 N1 C1 C2 1.9(2) no . . .
Ag1 N1 C1 C6 -177.51(11) no . . .
Ag1 N1 C6 C1 177.48(11) no . 3_656 3_656
Ag1 N1 C6 C5 -2.7(2) no . 3_656 3_656
C1 N1 C6 C1 -0.6(3) no . 3_656 3_656
C1 N1 C6 C5 179.24(16) no . 3_656 3_656
C6 N1 C1 C2 -179.99(16) no 3_656 . .
C6 N1 C1 C6 0.6(3) no 3_656 . .
N1 C1 C2 C3 -179.73(17) no . . .
N1 C1 C6 N1 -0.6(3) no . . 3_656
N1 C1 C6 C5 179.23(16) no . . .
C2 C1 C6 N1 179.97(17) no . . 3_656
C2 C1 C6 C5 -0.2(3) no . . .
C6 C1 C2 C3 -0.3(3) no . . .
C1 C2 C3 C4 0.6(3) no . . .
C2 C3 C4 C5 -0.4(3) no . . .
C3 C4 C5 C6 -0.1(3) no . . .
C4 C5 C6 N1 -179.79(18) no . . 3_656
C4 C5 C6 C1 0.4(3) no . . .
O1 C7 C8 F1 179.10(12) no . . .
O1 C7 C8 F2 56.76(16) no . . .
O1 C7 C8 F3 -61.57(19) no . . .
O2 C7 C8 F1 -0.78(18) no . . .
O2 C7 C8 F2 -123.12(15) no . . .
O2 C7 C8 F3 118.55(15) no . . .
